data_4020485
loop_
_publ_author_name
'Jye-Shane Yang'
'Yan-Duo Lin'
'Ya-Ho Chang'
'Shin-Shin Wang'

_journal_name_full 'Journal of Organic Chemistry'
_journal_page_first 6066
_journal_page_last 6073
_journal_paper_doi 10.1021/jo0509049
_journal_volume 70
_journal_year 2005
_chemical_formula_sum 'C27 H23 N'
_chemical_formula_weight 361.46
_space_group_IT_number 4
_symmetry_cell_setting monoclinic
_symmetry_space_group_name_Hall 'P 2yb'
_symmetry_space_group_name_H-M 'P 1 21 1'
_cell_angle_alpha 90.00
_cell_angle_beta 92.800(2)
_cell_angle_gamma 90.00
_cell_formula_units_Z 2
_cell_length_a 8.9367(7)
_cell_length_b 5.8108(4)
_cell_length_c 19.5331(15)
_cell_measurement_temperature 297(2)
_cell_volume 1013.13(13)
_diffrn_ambient_temperature 297(2)
_exptl_crystal_density_diffrn 1.185
_cod_depositor_comments
;
The following automatic conversions were performed:
'_symmetry_cell_setting' value 'Monoclinic' changed to 'monoclinic'
according to '/home/saulius/struct/CIF-dictionaries/cif_core.dic'
dictionary named 'cif_core.dic' version 2.4.1 from 2010-06-29.

Automatic conversion script
Id: cif_fix_enum 1527 2010-12-29 10:47:43Z saulius 
;
_cod_original_sg_symbol_H-M 'P 21'
_cod_database_code 4020485

loop_
_symmetry_equiv_pos_as_xyz
'x, y, z'
'-x, y+1/2, -z'

loop_
_atom_site_label
_atom_site_type_symbol
_atom_site_fract_x
_atom_site_fract_y
_atom_site_fract_z
_atom_site_U_iso_or_equiv
_atom_site_adp_type
_atom_site_occupancy
_atom_site_symmetry_multiplicity
_atom_site_calc_flag
_atom_site_refinement_flags
_atom_site_disorder_assembly
_atom_site_disorder_group
N1 N 0.32063(13) 0.6235(2) 0.36105(5) 0.0588(3) Uani 1 1 d . . .
C1 C 0.27075(14) 0.7538(2) 0.41731(6) 0.0511(3) Uani 1 1 d . . .
C2 C 0.13518(16) 0.8673(3) 0.41164(8) 0.0640(4) Uani 1 1 d . . .
C3 C 0.08445(19) 0.9889(3) 0.46689(11) 0.0787(5) Uani 1 1 d . . .
C4 C 0.1690(2) 0.9990(3) 0.52718(10) 0.0807(5) Uani 1 1 d . . .
C5 C 0.3019(2) 0.8843(4) 0.53355(8) 0.0761(5) Uani 1 1 d . . .
C6 C 0.35412(16) 0.7598(3) 0.47891(7) 0.0653(4) Uani 1 1 d . . .
C7 C 0.45884(15) 0.6620(3) 0.33352(6) 0.0524(3) Uani 1 1 d . . .
C8 C 0.54183(16) 0.8600(3) 0.34977(7) 0.0602(3) Uani 1 1 d . . .
C9 C 0.68022(17) 0.8947(4) 0.32232(9) 0.0724(4) Uani 1 1 d . . .
C10 C 0.73696(17) 0.7377(4) 0.27746(9) 0.0806(5) Uani 1 1 d . . .
C11 C 0.65452(19) 0.5466(4) 0.26006(8) 0.0775(5) Uani 1 1 d . . .
C12 C 0.51638(16) 0.5067(3) 0.28711(7) 0.0634(4) Uani 1 1 d . . .
C13 C 0.22576(16) 0.4330(3) 0.33756(7) 0.0585(3) Uani 1 1 d . . .
C14 C 0.14648(14) 0.4634(2) 0.26765(6) 0.0491(3) Uani 1 1 d . . .
C15 C 0.16324(14) 0.6581(2) 0.22762(7) 0.0524(3) Uani 1 1 d . . .
C16 C 0.08638(14) 0.6792(2) 0.16474(7) 0.0536(3) Uani 1 1 d . . .
C17 C -0.01044(14) 0.5092(3) 0.13983(6) 0.0512(3) Uani 1 1 d . . .
C18 C -0.02562(15) 0.3117(3) 0.17991(7) 0.0574(3) Uani 1 1 d . . .
C19 C 0.05199(15) 0.2905(2) 0.24240(7) 0.0556(3) Uani 1 1 d . . .
C20 C -0.09381(15) 0.5446(3) 0.07390(7) 0.0573(3) Uani 1 1 d . . .
C21 C -0.19914(16) 0.4112(3) 0.04604(7) 0.0577(3) Uani 1 1 d . . .
C22 C -0.28751(15) 0.4514(2) -0.01827(7) 0.0525(3) Uani 1 1 d . . .
C23 C -0.27214(15) 0.6475(3) -0.05866(7) 0.0591(3) Uani 1 1 d . . .
C24 C -0.35885(18) 0.6768(3) -0.11809(7) 0.0662(4) Uani 1 1 d . . .
C25 C -0.46182(18) 0.5118(3) -0.13901(7) 0.0683(4) Uani 1 1 d . . .
C26 C -0.47853(18) 0.3182(3) -0.09963(8) 0.0693(4) Uani 1 1 d . . .
C27 C -0.39265(17) 0.2881(3) -0.04029(7) 0.0612(4) Uani 1 1 d . . .
H2A H 0.0769 0.8517 0.3666 0.080 Uiso 1 1 d . . .
H3A H -0.0155 1.0645 0.4591 0.080 Uiso 1 1 d . . .
H4A H 0.1326 1.0705 0.5671 0.080 Uiso 1 1 d . . .
H5A H 0.3616 0.8837 0.5746 0.080 Uiso 1 1 d . . .
H6A H 0.4505 0.6783 0.4831 0.080 Uiso 1 1 d . . .
H8A H 0.5032 0.9657 0.3818 0.080 Uiso 1 1 d . . .
H9A H 0.7354 1.0303 0.3346 0.080 Uiso 1 1 d . . .
H10A H 0.8290 0.7728 0.2566 0.080 Uiso 1 1 d . . .
H11A H 0.6937 0.4357 0.2260 0.080 Uiso 1 1 d . . .
H12A H 0.4619 0.3660 0.2721 0.080 Uiso 1 1 d . . .
H13A H 0.1516 0.4172 0.3681 0.080 Uiso 1 1 d . . .
H13B H 0.2814 0.2872 0.3345 0.080 Uiso 1 1 d . . .
H15A H 0.2320 0.7784 0.2413 0.080 Uiso 1 1 d . . .
H16A H 0.1031 0.8193 0.1359 0.080 Uiso 1 1 d . . .
H18A H -0.0892 0.1879 0.1636 0.080 Uiso 1 1 d . . .
H19A H 0.0431 0.1573 0.2678 0.080 Uiso 1 1 d . . .
H20A H -0.0642 0.6847 0.0461 0.080 Uiso 1 1 d . . .
H21A H -0.2254 0.2603 0.0707 0.080 Uiso 1 1 d . . .
H23A H -0.1999 0.7652 -0.0454 0.080 Uiso 1 1 d . . .
H24A H -0.3487 0.8095 -0.1442 0.080 Uiso 1 1 d . . .
H25A H -0.5224 0.5355 -0.1791 0.080 Uiso 1 1 d . . .
H26A H -0.5498 0.2052 -0.1121 0.080 Uiso 1 1 d . . .
H27A H -0.4022 0.1567 -0.0132 0.080 Uiso 1 1 d . . .

loop_
_atom_site_aniso_label
_atom_site_aniso_U_11
_atom_site_aniso_U_22
_atom_site_aniso_U_33
_atom_site_aniso_U_23
_atom_site_aniso_U_13
_atom_site_aniso_U_12
N1 0.0609(6) 0.0669(8) 0.0492(6) -0.0078(6) 0.0072(5) -0.0077(6)
C1 0.0534(7) 0.0501(7) 0.0502(7) 0.0002(6) 0.0076(5) -0.0039(6)
C2 0.0593(8) 0.0637(9) 0.0696(9) 0.0094(8) 0.0076(6) 0.0022(7)
C3 0.0713(10) 0.0625(10) 0.1045(13) 0.0015(10) 0.0263(9) 0.0088(8)
C4 0.0851(11) 0.0708(10) 0.0893(12) -0.0256(9) 0.0354(9) -0.0116(9)
C5 0.0798(11) 0.0892(12) 0.0598(9) -0.0190(9) 0.0081(7) -0.0193(10)
C6 0.0610(8) 0.0766(10) 0.0580(8) -0.0096(7) 0.0012(6) 0.0017(8)
C7 0.0520(7) 0.0610(8) 0.0436(6) 0.0034(6) -0.0022(5) 0.0077(6)
C8 0.0575(8) 0.0638(9) 0.0597(8) 0.0005(7) 0.0066(6) 0.0052(7)
C9 0.0575(8) 0.0850(12) 0.0750(10) 0.0040(9) 0.0063(7) 0.0002(8)
C10 0.0547(9) 0.1164(16) 0.0715(10) 0.0012(10) 0.0125(7) 0.0136(10)
C11 0.0659(9) 0.1028(15) 0.0641(9) -0.0120(9) 0.0054(7) 0.0261(10)
C12 0.0635(8) 0.0720(9) 0.0543(7) -0.0072(7) -0.0030(6) 0.0132(8)
C13 0.0700(8) 0.0549(8) 0.0506(7) -0.0002(6) 0.0026(6) -0.0066(7)
C14 0.0504(6) 0.0478(7) 0.0496(6) -0.0042(5) 0.0062(5) 0.0028(5)
C15 0.0506(7) 0.0500(7) 0.0570(7) -0.0022(6) 0.0055(5) -0.0036(6)
C16 0.0541(7) 0.0511(7) 0.0561(7) 0.0040(6) 0.0071(5) 0.0002(6)
C17 0.0472(6) 0.0554(8) 0.0513(6) -0.0022(6) 0.0055(5) 0.0051(6)
C18 0.0549(7) 0.0510(8) 0.0660(8) -0.0058(6) -0.0002(6) -0.0043(6)
C19 0.0611(8) 0.0466(7) 0.0594(7) 0.0025(6) 0.0040(6) -0.0012(6)
C20 0.0565(7) 0.0584(8) 0.0574(7) 0.0025(6) 0.0049(6) 0.0008(7)
C21 0.0604(7) 0.0583(8) 0.0546(7) 0.0015(6) 0.0038(6) 0.0005(7)
C22 0.0508(7) 0.0569(8) 0.0502(7) -0.0028(6) 0.0068(5) 0.0011(6)
C23 0.0596(8) 0.0606(8) 0.0574(7) -0.0003(7) 0.0050(6) -0.0085(7)
C24 0.0760(9) 0.0654(9) 0.0571(8) 0.0070(7) 0.0034(7) -0.0034(8)
C25 0.0714(9) 0.0826(11) 0.0502(7) 0.0005(8) -0.0041(6) -0.0012(8)
C26 0.0694(9) 0.0722(11) 0.0657(9) -0.0076(8) -0.0016(7) -0.0151(8)
C27 0.0671(8) 0.0572(8) 0.0595(8) 0.0022(7) 0.0042(6) -0.0054(7)

loop_
_geom_bond_atom_site_label_1
_geom_bond_atom_site_label_2
_geom_bond_distance
_geom_bond_site_symmetry_2
_geom_bond_publ_flag
N1 C7 1.3892(17) . ?
N1 C1 1.4239(17) . ?
N1 C13 1.4549(18) . ?
C1 C2 1.379(2) . ?
C1 C6 1.3844(19) . ?
C2 C3 1.385(2) . ?
C3 C4 1.369(3) . ?
C4 C5 1.362(3) . ?
C5 C6 1.389(2) . ?
C7 C12 1.395(2) . ?
C7 C8 1.397(2) . ?
C8 C9 1.387(2) . ?
C9 C10 1.379(3) . ?
C10 C11 1.367(3) . ?
C11 C12 1.386(2) . ?
C13 C14 1.5177(18) . ?
C14 C15 1.3876(19) . ?
C14 C19 1.3877(19) . ?
C15 C16 1.3831(18) . ?
C16 C17 1.3857(19) . ?
C17 C18 1.400(2) . ?
C17 C20 1.4703(18) . ?
C18 C19 1.3796(19) . ?
C20 C21 1.316(2) . ?
C21 C22 1.4693(19) . ?
C22 C27 1.389(2) . ?
C22 C23 1.397(2) . ?
C23 C24 1.375(2) . ?
C24 C25 1.377(2) . ?
C25 C26 1.375(3) . ?
C26 C27 1.370(2) . ?

loop_
_cod_related_entry_id
_cod_related_entry_database
_cod_related_entry_code
1 ChemSpider 30658458
